data_7051180
loop_
_publ_author_name
'R. Lescouezec'
'G. Marinescu'
'M. C. Munoz'
'D. Luneau'
'M. Andruh'
'F. Lloret'
'J. Faus'
'M. Julve'
'J. A. Mata'
'R. Llusar'
'J. Cano'

_journal_name_full 'New Journal of Chemistry'
_journal_paper_doi 10.1039/b104469a
_journal_year 2001
_chemical_formula_moiety 'Sr[Cr(dpa)(ox)2]2 . 8H2O '
_chemical_formula_sum 'C28 H34 Cr2 N6 O24 Sr'
_chemical_formula_weight 1030.23
_space_group_IT_number 2
_symmetry_cell_setting triclinic
_symmetry_space_group_name_Hall '-P 1'
_symmetry_space_group_name_H-M 'P -1'
_cell_angle_alpha 99.95(3)
_cell_angle_beta 99.57(3)
_cell_angle_gamma 104.87(3)
_cell_formula_units_Z 2
_cell_length_a 9.4572(19)
_cell_length_b 12.095(2)
_cell_length_c 17.850(4)
_cell_measurement_temperature 293(2)
_cell_volume 1895.5(7)
_diffrn_ambient_temperature 293(2)
_exptl_crystal_density_diffrn 1.805
_cod_depositor_comments
;
The following automatic conversions were performed:
'_symmetry_cell_setting' value 'Triclinic' changed to 'triclinic'
according to '/home/saulius/struct/CIF-dictionaries/cif_core.dic'
dictionary named 'cif_core.dic' version 2.4.1 from 2010-06-29.

Automatic conversion script
Id: cif_fix_enum 1527 2010-12-29 10:47:43Z saulius 
;
_cod_database_code 7051180

loop_
_symmetry_equiv_pos_as_xyz
'x, y, z'
'-x, -y, -z'

loop_
_atom_site_label
_atom_site_type_symbol
_atom_site_fract_x
_atom_site_fract_y
_atom_site_fract_z
_atom_site_U_iso_or_equiv
_atom_site_adp_type
_atom_site_occupancy
_atom_site_symmetry_multiplicity
_atom_site_calc_flag
_atom_site_refinement_flags
_atom_site_disorder_assembly
_atom_site_disorder_group
Sr1 Sr 0.08286(14) 0.47840(11) 0.26773(11) 0.0940(6) Uani 1 1 d . . .
Cr1 Cr -0.2851(2) 0.76689(16) 0.39497(10) 0.0543(5) Uani 1 1 d . . .
Cr2 Cr 0.44521(19) 0.19148(16) 0.13288(10) 0.0536(5) Uani 1 1 d . . .
O2 O -0.2623(9) 0.6949(8) 0.2906(5) 0.066(2) Uani 1 1 d . . .
O10 O 0.2671(8) 0.1674(6) 0.1786(4) 0.0546(17) Uani 1 1 d . . .
O6 O -0.4758(8) 0.7882(6) 0.3478(4) 0.0544(17) Uani 1 1 d . . .
O13 O 0.5799(9) 0.2597(7) 0.2367(5) 0.063(2) Uani 1 1 d . . .
O1 O -0.1020(9) 0.7231(8) 0.4300(5) 0.071(2) Uani 1 1 d . . .
O14 O 0.6343(9) 0.2387(8) 0.0975(5) 0.067(2) Uani 1 1 d . . .
O12 O 0.1272(9) 0.2685(8) 0.2300(5) 0.069(2) Uani 1 1 d . . .
O16 O 0.8714(9) 0.3460(8) 0.1448(6) 0.075(2) Uani 1 1 d . . .
O9 O 0.4148(9) 0.3468(7) 0.1331(5) 0.064(2) Uani 1 1 d . . .
C19 C 0.2161(12) 0.0210(11) -0.0007(6) 0.059(3) Uani 1 1 d . . .
O8 O -0.7133(9) 0.6851(7) 0.2957(5) 0.068(2) Uani 1 1 d . . .
O7 O -0.6524(11) 0.5011(8) 0.3544(6) 0.076(2) Uani 1 1 d . . .
N1 N -0.1650(10) 0.9323(8) 0.3897(5) 0.056(2) Uani 1 1 d . . .
N2 N -0.2996(11) 0.8423(9) 0.5039(5) 0.058(2) Uani 1 1 d . . .
N4 N 0.3176(11) 0.1273(9) 0.0221(5) 0.063(2) Uani 1 1 d . . .
O15 O 0.8164(9) 0.3606(8) 0.2923(5) 0.073(2) Uani 1 1 d . . .
O11 O 0.2725(11) 0.4567(8) 0.1755(5) 0.076(2) Uani 1 1 d . . .
C14 C -0.5877(12) 0.6964(10) 0.3313(6) 0.052(2) Uani 1 1 d . . .
C3 C 0.9458(17) 0.1413(12) 0.3463(8) 0.077(4) Uani 1 1 d . . .
C28 C 0.7455(14) 0.2976(10) 0.1519(8) 0.063(3) Uani 1 1 d . . .
C5 C -0.1991(13) 1.0280(10) 0.4189(7) 0.057(3) Uani 1 1 d . . .
O5 O -0.4159(9) 0.6131(7) 0.3983(5) 0.0607(19) Uani 1 1 d . . .
N6 N 0.2244(11) -0.0640(9) 0.0418(6) 0.066(3) Uani 1 1 d . . .
O3 O 0.0428(10) 0.6222(9) 0.3834(7) 0.084(3) Uani 1 1 d . . .
N5 N 0.4542(11) 0.0232(9) 0.1333(5) 0.059(2) Uani 1 1 d . . .
O4 O -0.1308(13) 0.5892(9) 0.2379(6) 0.087(3) Uani 1 1 d . . .
C6 C -0.3158(12) 0.9478(11) 0.5210(7) 0.057(3) Uani 1 1 d . . .
N3 N -0.2884(11) 1.0259(9) 0.4741(6) 0.063(2) Uani 1 1 d . . .
C25 C 0.3099(14) 0.3637(11) 0.1664(7) 0.060(3) Uani 1 1 d . . .
C13 C -0.5520(14) 0.5937(11) 0.3631(7) 0.061(3) Uani 1 1 d . . .
C11 C -0.0623(13) 0.6624(11) 0.3762(8) 0.062(3) Uani 1 1 d . . .
C12 C -0.1582(14) 0.6453(11) 0.2936(7) 0.063(3) Uani 1 1 d . . .
C10 C -0.3259(13) 0.7697(12) 0.5546(7) 0.066(3) Uani 1 1 d . . .
C15 C 0.3110(15) 0.2044(12) -0.0251(7) 0.067(3) Uani 1 1 d . . .
C24 C 0.5704(14) 0.0086(12) 0.1837(7) 0.064(3) Uani 1 1 d . . .
C26 C 0.2241(12) 0.2582(10) 0.1954(6) 0.054(3) Uani 1 1 d . . .
C22 C 0.4544(18) -0.1995(13) 0.1581(9) 0.078(4) Uani 1 1 d . . .
C20 C 0.3421(14) -0.0721(11) 0.0943(6) 0.061(3) Uani 1 1 d . . .
C21 C 0.3417(17) -0.1833(13) 0.1071(9) 0.079(4) Uani 1 1 d . . .
C2 C 0.9950(15) 0.0445(12) 0.3204(7) 0.069(3) Uani 1 1 d . . .
C4 C 0.8484(16) 0.1345(12) 0.3955(8) 0.072(3) Uani 1 1 d . . .
C7 C -0.3593(14) 0.9895(12) 0.5910(7) 0.069(3) Uani 1 1 d . . .
C8 C -0.3856(16) 0.9135(15) 0.6397(7) 0.077(4) Uani 1 1 d . . .
C1 C -0.0632(13) 0.9413(12) 0.3428(8) 0.070(3) Uani 1 1 d . . .
C27 C 0.7145(14) 0.3094(11) 0.2352(7) 0.063(3) Uani 1 1 d . . .
C9 C -0.3686(16) 0.8038(13) 0.6221(7) 0.072(3) Uani 1 1 d . . .
C23 C 0.5717(17) -0.0990(14) 0.1964(8) 0.077(4) Uani 1 1 d . . .
C18 C 0.1039(16) -0.0118(13) -0.0682(8) 0.076(4) Uani 1 1 d . . .
C16 C 0.2036(19) 0.1802(14) -0.0911(8) 0.082(4) Uani 1 1 d . . .
C17 C 0.0954(17) 0.0698(14) -0.1123(8) 0.080(4) Uani 1 1 d . . .
O17 O 0.3223(10) 0.7450(8) 0.4804(5) 0.070(2) Uani 1 1 d . . .
O18 O 1.0032(13) 0.2766(9) 0.0270(6) 0.098(3) Uani 1 1 d . . .
O19 O -0.2918(14) 0.4273(9) 0.4324(6) 0.093(3) Uani 1 1 d . . .
O20 O 0.6215(15) 0.5428(11) 0.1021(7) 0.113(4) Uani 1 1 d . . .
O21 O -0.8853(19) 0.8196(14) 0.2280(9) 0.134(5) Uani 1 1 d . . .
O22 O 0.0897(18) 0.4116(13) 0.4195(9) 0.136(5) Uani 1 1 d . . .
O23 O 0.215(2) 0.4911(15) 0.0093(12) 0.157(6) Uani 1 1 d . . .
O24 O 0.061(2) 0.5730(16) 0.1252(11) 0.163(6) Uani 1 1 d . . .

loop_
_atom_site_aniso_label
_atom_site_aniso_U_11
_atom_site_aniso_U_22
_atom_site_aniso_U_33
_atom_site_aniso_U_23
_atom_site_aniso_U_13
_atom_site_aniso_U_12
Sr1 0.0457(7) 0.0542(7) 0.1609(15) -0.0195(8) 0.0217(8) 0.0079(5)
Cr1 0.0483(10) 0.0562(10) 0.0560(10) 0.0080(8) 0.0083(8) 0.0165(8)
Cr2 0.0452(9) 0.0564(10) 0.0530(10) 0.0057(8) 0.0109(7) 0.0087(8)
O2 0.063(5) 0.072(5) 0.059(4) 0.003(4) 0.006(4) 0.024(4)
O10 0.045(4) 0.052(4) 0.066(4) 0.011(3) 0.018(3) 0.011(3)
O6 0.049(4) 0.052(4) 0.063(4) 0.014(3) 0.009(3) 0.017(3)
O13 0.049(4) 0.069(5) 0.063(5) 0.009(4) 0.013(4) 0.006(4)
O1 0.058(5) 0.083(6) 0.068(5) 0.011(4) 0.004(4) 0.028(4)
O14 0.051(5) 0.078(6) 0.063(5) 0.008(4) 0.017(4) 0.008(4)
O12 0.060(5) 0.065(5) 0.082(6) 0.011(4) 0.023(4) 0.019(4)
O16 0.049(5) 0.080(6) 0.091(6) 0.012(5) 0.028(4) 0.011(4)
O9 0.062(5) 0.058(5) 0.072(5) 0.011(4) 0.023(4) 0.013(4)
C19 0.044(6) 0.074(8) 0.050(6) 0.001(5) 0.008(5) 0.012(5)
O8 0.054(5) 0.066(5) 0.077(5) 0.010(4) 0.010(4) 0.015(4)
O7 0.081(6) 0.051(5) 0.089(6) 0.009(4) 0.016(5) 0.013(5)
N1 0.049(5) 0.055(5) 0.059(5) 0.007(4) 0.008(4) 0.010(4)
N2 0.056(5) 0.064(6) 0.057(5) 0.018(4) 0.013(4) 0.021(5)
N4 0.061(6) 0.061(6) 0.055(5) 0.001(4) 0.007(4) 0.010(5)
O15 0.051(5) 0.078(6) 0.070(5) 0.006(4) -0.005(4) 0.007(4)
O11 0.091(7) 0.058(5) 0.080(6) 0.014(4) 0.016(5) 0.024(5)
C14 0.042(6) 0.055(6) 0.056(6) 0.012(5) 0.010(5) 0.008(5)
C3 0.090(10) 0.071(8) 0.071(8) 0.022(7) 0.021(7) 0.018(7)
C28 0.054(7) 0.055(7) 0.083(8) 0.015(6) 0.022(6) 0.016(5)
C5 0.052(6) 0.055(6) 0.060(6) 0.005(5) 0.001(5) 0.020(5)
O5 0.058(5) 0.059(5) 0.064(5) 0.014(4) 0.003(4) 0.021(4)
N6 0.060(6) 0.059(6) 0.068(6) 0.008(5) 0.004(5) 0.010(5)
O3 0.052(5) 0.080(6) 0.127(8) 0.018(6) 0.024(5) 0.032(5)
N5 0.056(5) 0.063(6) 0.057(5) 0.014(4) 0.012(4) 0.015(5)
O4 0.109(8) 0.085(7) 0.081(6) 0.006(5) 0.043(6) 0.048(6)
C6 0.044(6) 0.064(7) 0.058(6) 0.012(5) 0.007(5) 0.013(5)
N3 0.061(6) 0.074(6) 0.066(6) 0.023(5) 0.023(5) 0.030(5)
C25 0.068(7) 0.060(7) 0.053(6) 0.014(5) 0.007(5) 0.020(6)
C13 0.067(8) 0.061(7) 0.054(6) 0.013(5) 0.015(6) 0.019(6)
C11 0.050(6) 0.058(7) 0.074(8) 0.012(6) 0.018(6) 0.008(5)
C12 0.060(7) 0.055(7) 0.076(8) 0.010(6) 0.026(6) 0.013(6)
C10 0.051(6) 0.078(8) 0.058(7) 0.017(6) 0.000(5) 0.006(6)
C15 0.067(8) 0.080(8) 0.067(7) 0.027(6) 0.026(6) 0.031(7)
C24 0.064(7) 0.085(9) 0.055(6) 0.027(6) 0.011(5) 0.034(7)
C26 0.043(6) 0.056(6) 0.054(6) 0.000(5) 0.006(5) 0.006(5)
C22 0.084(9) 0.076(9) 0.088(9) 0.024(7) 0.025(8) 0.037(8)
C20 0.061(7) 0.071(8) 0.046(6) 0.006(5) 0.013(5) 0.019(6)
C21 0.075(9) 0.074(9) 0.092(10) 0.026(7) 0.018(7) 0.024(7)
C2 0.061(7) 0.077(9) 0.062(7) 0.010(6) 0.016(6) 0.009(6)
C4 0.079(9) 0.067(8) 0.083(8) 0.030(7) 0.031(7) 0.029(7)
C7 0.061(7) 0.082(9) 0.065(7) 0.012(6) 0.020(6) 0.018(6)
C8 0.067(8) 0.110(12) 0.050(7) 0.010(7) 0.011(6) 0.027(8)
C1 0.048(6) 0.079(9) 0.075(8) 0.005(7) 0.018(6) 0.011(6)
C27 0.058(7) 0.057(7) 0.063(7) 0.001(5) 0.004(6) 0.013(6)
C9 0.078(9) 0.086(9) 0.051(7) 0.022(6) 0.010(6) 0.021(7)
C23 0.076(9) 0.093(10) 0.071(8) 0.023(7) 0.018(7) 0.035(8)
C18 0.075(9) 0.087(10) 0.060(7) 0.007(7) 0.017(6) 0.019(7)
C16 0.101(11) 0.082(10) 0.070(8) 0.019(7) 0.026(8) 0.036(9)
C17 0.082(9) 0.094(10) 0.057(7) 0.000(7) 0.011(6) 0.028(8)
O17 0.077(6) 0.066(5) 0.068(5) 0.014(4) 0.020(4) 0.024(4)
O18 0.101(8) 0.075(6) 0.093(7) -0.011(5) 0.023(6) 0.005(6)
O19 0.113(8) 0.079(7) 0.085(6) 0.021(5) 0.014(6) 0.029(6)
O20 0.123(10) 0.105(9) 0.096(8) 0.037(7) 0.020(7) -0.001(7)
O21 0.160(13) 0.143(12) 0.131(11) 0.041(9) 0.036(10) 0.089(11)
O22 0.145(13) 0.109(10) 0.126(10) 0.009(8) -0.004(9) 0.020(9)
O23 0.170(15) 0.129(12) 0.207(17) 0.071(12) 0.090(14) 0.055(11)
O24 0.171(16) 0.151(14) 0.180(16) 0.061(12) 0.065(13) 0.036(12)

loop_
_geom_bond_atom_site_label_1
_geom_bond_atom_site_label_2
_geom_bond_distance
_geom_bond_site_symmetry_2
_geom_bond_publ_flag
Sr1 O3 2.606(10) . ?
Sr1 O7 2.636(10) 1_655 ?
Sr1 O8 2.643(9) 1_655 ?
Sr1 O16 2.657(9) 1_455 ?
Sr1 O11 2.659(10) . ?
Sr1 O12 2.669(9) . ?
Sr1 O15 2.704(9) 1_455 ?
Sr1 O4 2.728(10) . ?
Sr1 O22 2.954(16) . ?
Sr1 O24 2.963(18) . ?
Sr1 C14 3.394(11) 1_655 ?
Sr1 C13 3.394(13) 1_655 ?
Cr1 O6 1.958(7) . ?
Cr1 O5 1.969(8) . ?
Cr1 O1 1.973(8) . ?
Cr1 O2 1.987(8) . ?
Cr1 N2 2.042(9) . ?
Cr1 N1 2.058(10) . ?
Cr2 O10 1.968(7) . ?
Cr2 O13 1.971(8) . ?
Cr2 O9 1.971(9) . ?
Cr2 O14 1.974(8) . ?
Cr2 N4 2.041(9) . ?
Cr2 N5 2.060(10) . ?
O2 C12 1.276(15) . ?
O10 C26 1.271(13) . ?
O6 C14 1.273(13) . ?
O13 C27 1.269(14) . ?
O1 C11 1.273(15) . ?
O14 C28 1.262(15) . ?
O12 C26 1.208(13) . ?
O16 C28 1.222(14) . ?
O16 Sr1 2.657(9) 1_655 ?
O9 C25 1.280(15) . ?
C19 N4 1.340(15) . ?
C19 N6 1.389(16) . ?
C19 C18 1.389(17) . ?
O8 C14 1.212(13) . ?
O8 Sr1 2.643(9) 1_455 ?
O7 C13 1.235(15) . ?
O7 Sr1 2.636(10) 1_455 ?
N1 C5 1.325(14) . ?
N1 C1 1.373(15) . ?
N2 C6 1.314(15) . ?
N2 C10 1.374(15) . ?
N4 C15 1.366(16) . ?
O15 C27 1.225(14) . ?
O15 Sr1 2.704(9) 1_655 ?
O11 C25 1.255(14) . ?
C14 C13 1.540(16) . ?
C14 Sr1 3.394(11) 1_455 ?
C3 C4 1.371(19) . ?
C3 C2 1.40(2) . ?
C28 C27 1.553(18) . ?
C5 N3 1.399(15) . ?
C5 C4 1.410(17) 1_465 ?
O5 C13 1.277(14) . ?
N6 C20 1.367(15) . ?
O3 C11 1.211(15) . ?
N5 C20 1.337(15) . ?
N5 C24 1.369(14) . ?
O4 C12 1.207(14) . ?
C6 N3 1.371(15) . ?
C6 C7 1.430(17) . ?
C25 C26 1.547(17) . ?
C13 Sr1 3.394(13) 1_455 ?
C11 C12 1.548(18) . ?
C10 C9 1.364(18) . ?
C15 C16 1.355(19) . ?
C24 C23 1.361(19) . ?
C22 C21 1.36(2) . ?
C22 C23 1.39(2) . ?
C20 C21 1.402(19) . ?
C2 C1 1.383(19) 1_645 ?
C4 C5 1.410(17) 1_645 ?
C7 C8 1.38(2) . ?
C8 C9 1.37(2) . ?
C1 C2 1.383(19) 1_465 ?
C18 C17 1.37(2) . ?
C16 C17 1.40(2) . ?
